data_7122829
loop_
_publ_author_name
'Gar\,con, Mart\'i'
'Bakewell, Clare'
'White, Andrew J. P.'
'Crimmin, Mark Richard'

_publ_section_title
;
 Unravelling Nucleophilic Aromatic Substitution Pathways with Bimetallic
 Nucleophiles
;
_journal_name_full 'Chemical Communications'
_journal_paper_doi 10.1039/C8CC09701A
_journal_year 2019
_chemical_formula_moiety 'C36 H46 Fe Mg N2 O2'
_chemical_formula_sum 'C36 H46 Fe Mg N2 O2'
_chemical_formula_weight 618.91
_space_group_crystal_system triclinic
_space_group_IT_number 2
_space_group_name_Hall '-P 1'
_space_group_name_H-M_alt 'P -1'
_symmetry_space_group_name_Hall '-P 1'
_symmetry_space_group_name_H-M 'P -1'
_atom_sites_solution_hydrogens geom
_audit_creation_method SHELXL-2014/7
_audit_update_record
;
2018-11-02 deposited with the CCDC.
2019-01-14 downloaded from the CCDC.
;
_cell_angle_alpha 86.676(3)
_cell_angle_beta 85.784(3)
_cell_angle_gamma 75.409(3)
_cell_formula_units_Z 2
_cell_length_a 8.4118(3)
_cell_length_b 9.5712(3)
_cell_length_c 21.2440(7)
_cell_measurement_reflns_used 2904
_cell_measurement_temperature 173(2)
_cell_measurement_theta_max 27.8340
_cell_measurement_theta_min 2.8540
_cell_volume 1649.35(10)
_computing_cell_refinement 'CrysAlisPro, Rigaku OD'
_computing_data_collection 'CrysAlisPro, Rigaku OD'
_computing_data_reduction 'CrysAlisPro, Rigaku OD'
_computing_molecular_graphics 'Bruker SHELXTL'
_computing_publication_material 'CIFTAB-2014 (Sheldrick, 2014)'
_computing_structure_refinement 'SHELXL-2014/7 (Sheldrick, 2014)'
_computing_structure_solution 'SHELXS-2014 (Sheldrick, 2014)'
_diffrn_ambient_temperature 173(2)
_diffrn_detector_area_resol_mean 16.0382
_diffrn_measured_fraction_theta_full 0.987
_diffrn_measured_fraction_theta_max 0.806
_diffrn_measurement_device_type 'Agilent Xcalibur 3 E'
_diffrn_measurement_method 'omega scans'
_diffrn_radiation_type MoK\a
_diffrn_radiation_wavelength 0.71073
_diffrn_reflns_av_R_equivalents 0.0187
_diffrn_reflns_av_unetI/netI 0.0486
_diffrn_reflns_Laue_measured_fraction_full 0.987
_diffrn_reflns_Laue_measured_fraction_max 0.806
_diffrn_reflns_limit_h_max 10
_diffrn_reflns_limit_h_min -9
_diffrn_reflns_limit_k_max 12
_diffrn_reflns_limit_k_min -12
_diffrn_reflns_limit_l_max 27
_diffrn_reflns_limit_l_min -27
_diffrn_reflns_number 9620
_diffrn_reflns_point_group_measured_fraction_full 0.987
_diffrn_reflns_point_group_measured_fraction_max 0.806
_diffrn_reflns_theta_full 25.242
_diffrn_reflns_theta_max 28.151
_diffrn_reflns_theta_min 2.739
_diffrn_source 'Enhance (Mo) X-ray Source'
_exptl_absorpt_coefficient_mu 0.510
_exptl_absorpt_correction_T_max 0.965
_exptl_absorpt_correction_T_min 0.873
_exptl_absorpt_correction_type analytical
_exptl_absorpt_process_details
; 
CrysAlisPro 1.171.38.43 (Rigaku Oxford Diffraction, 2015) 
Analytical numeric absorption correction using a multifaceted crystal 
model based on expressions derived by R.C. Clark & J.S. Reid. 
(Clark, R. C. & Reid, J. S. (1995). Acta Cryst. A51, 887-897) 
Empirical absorption correction using spherical harmonics, 
implemented in SCALE3 ABSPACK scaling algorithm. 
;
_exptl_crystal_colour 'Pale yellow'
_exptl_crystal_density_diffrn 1.246
_exptl_crystal_description tablets
_exptl_crystal_F_000 660
_exptl_crystal_size_max 0.45
_exptl_crystal_size_mid 0.20
_exptl_crystal_size_min 0.08
_refine_diff_density_max 0.351
_refine_diff_density_min -0.285
_refine_diff_density_rms 0.051
_refine_ls_extinction_method none
_refine_ls_goodness_of_fit_ref 1.022
_refine_ls_hydrogen_treatment constr
_refine_ls_matrix_type full
_refine_ls_number_parameters 389
_refine_ls_number_reflns 6512
_refine_ls_number_restraints 0
_refine_ls_restrained_S_all 1.022
_refine_ls_R_factor_all 0.0587
_refine_ls_R_factor_gt 0.0416
_refine_ls_shift/su_max 0.000
_refine_ls_shift/su_mean 0.000
_refine_ls_structure_factor_coef Fsqd
_refine_ls_weighting_details 'w=1/[\s^2^(Fo^2^)+(0.0366P)^2^+0.6824P] where P=(Fo^2^+2Fc^2^)/3'
_refine_ls_weighting_scheme calc
_refine_ls_wR_factor_gt 0.0887
_refine_ls_wR_factor_ref 0.0975
_reflns_Friedel_coverage 0.000
_reflns_number_gt 5189
_reflns_number_total 6512
_reflns_threshold_expression 'I > 2\s(I)'
_cod_data_source_file c8cc09701a2.cif
_cod_data_source_block 1
_cod_original_cell_volume 1649.36(10)
_cod_database_code 7122829
_shelx_shelxl_version_number 2014/7
_shelx_space_group_comment
; 
The symmetry employed for this shelxl refinement is uniquely defined 
by the following loop, which should always be used as a source of 
symmetry information in preference to the above space-group names. 
They are only intended as comments. 
;

loop_
_space_group_symop_operation_xyz
'x, y, z'
'-x, -y, -z'

loop_
_atom_site_label
_atom_site_type_symbol
_atom_site_fract_x
_atom_site_fract_y
_atom_site_fract_z
_atom_site_U_iso_or_equiv
_atom_site_adp_type
_atom_site_occupancy
_atom_site_site_symmetry_order
_atom_site_calc_flag
_atom_site_refinement_flags_posn
_atom_site_refinement_flags_adp
Fe1 Fe 0.61148(4) 1.01498(3) 0.23799(2) 0.02681(10) Uani 1 1 d . .
Mg1 Mg 0.51114(8) 0.78752(7) 0.24418(3) 0.02104(16) Uani 1 1 d . .
N1 N 0.47858(19) 0.64874(18) 0.18021(7) 0.0186(4) Uani 1 1 d . .
C1 C 0.4148(2) 0.5364(2) 0.19442(9) 0.0202(4) Uani 1 1 d . .
C2 C 0.3573(2) 0.5013(2) 0.25587(9) 0.0214(4) Uani 1 1 d . .
H2A H 0.2994 0.4276 0.2586 0.026 Uiso 1 1 calc R U
C3 C 0.3728(2) 0.5590(2) 0.31333(9) 0.0204(4) Uani 1 1 d . .
N3 N 0.4381(2) 0.67059(18) 0.31919(7) 0.0195(4) Uani 1 1 d . .
C4 C 0.4063(3) 0.4349(2) 0.14385(10) 0.0281(5) Uani 1 1 d . .
H4A H 0.3661 0.4910 0.1056 0.042 Uiso 1 1 calc R U
H4B H 0.3311 0.3752 0.1588 0.042 Uiso 1 1 calc R U
H4C H 0.5162 0.3727 0.1343 0.042 Uiso 1 1 calc R U
C5 C 0.3155(3) 0.4840(2) 0.37240(10) 0.0291(5) Uani 1 1 d . .
H5A H 0.4107 0.4360 0.3964 0.044 Uiso 1 1 calc R U
H5B H 0.2598 0.4120 0.3604 0.044 Uiso 1 1 calc R U
H5C H 0.2390 0.5555 0.3985 0.044 Uiso 1 1 calc R U
C6 C 0.5473(2) 0.6633(2) 0.11624(9) 0.0207(4) Uani 1 1 d . .
C7 C 0.4482(3) 0.7432(2) 0.06957(10) 0.0253(5) Uani 1 1 d . .
C8 C 0.5223(3) 0.7621(3) 0.00985(10) 0.0309(5) Uani 1 1 d . .
H8A H 0.4577 0.8163 -0.0223 0.037 Uiso 1 1 calc R U
C9 C 0.6883(3) 0.7032(3) -0.00322(10) 0.0318(5) Uani 1 1 d . .
H9A H 0.7370 0.7177 -0.0441 0.038 Uiso 1 1 calc R U
C10 C 0.7829(3) 0.6238(3) 0.04260(10) 0.0300(5) Uani 1 1 d . .
H10A H 0.8965 0.5826 0.0329 0.036 Uiso 1 1 calc R U
C11 C 0.7152(3) 0.6023(2) 0.10324(10) 0.0251(5) Uani 1 1 d . .
C12 C 0.2645(3) 0.8080(3) 0.08156(10) 0.0302(5) Uani 1 1 d . .
H12A H 0.2282 0.7665 0.1228 0.036 Uiso 1 1 calc R U
C13 C 0.2276(4) 0.9719(3) 0.08610(16) 0.0569(8) Uani 1 1 d . .
H13A H 0.2869 0.9952 0.1205 0.085 Uiso 1 1 calc R U
H13B H 0.1091 1.0111 0.0945 0.085 Uiso 1 1 calc R U
H13C H 0.2633 1.0146 0.0462 0.085 Uiso 1 1 calc R U
C14 C 0.1643(3) 0.7731(3) 0.03021(12) 0.0444(7) Uani 1 1 d . .
H14A H 0.1892 0.8220 -0.0097 0.067 Uiso 1 1 calc R U
H14B H 0.0467 0.8065 0.0424 0.067 Uiso 1 1 calc R U
H14C H 0.1926 0.6685 0.0250 0.067 Uiso 1 1 calc R U
C15 C 0.8270(3) 0.5160(3) 0.15269(10) 0.0319(5) Uani 1 1 d . .
H15A H 0.7579 0.5110 0.1927 0.038 Uiso 1 1 calc R U
C16 C 0.9059(3) 0.3617(3) 0.13354(13) 0.0489(7) Uani 1 1 d . .
H16A H 0.8196 0.3122 0.1276 0.073 Uiso 1 1 calc R U
H16B H 0.9757 0.3102 0.1667 0.073 Uiso 1 1 calc R U
H16C H 0.9730 0.3635 0.0939 0.073 Uiso 1 1 calc R U
C17 C 0.9586(3) 0.5932(3) 0.16608(13) 0.0457(7) Uani 1 1 d . .
H17A H 1.0319 0.5951 0.1281 0.069 Uiso 1 1 calc R U
H17B H 1.0227 0.5417 0.2008 0.069 Uiso 1 1 calc R U
H17C H 0.9057 0.6924 0.1779 0.069 Uiso 1 1 calc R U
C18 C 0.4680(2) 0.7057(2) 0.38154(9) 0.0213(4) Uani 1 1 d . .
C19 C 0.6137(3) 0.6294(2) 0.40947(10) 0.0242(5) Uani 1 1 d . .
C20 C 0.6510(3) 0.6763(3) 0.46583(10) 0.0296(5) Uani 1 1 d . .
H20A H 0.7501 0.6274 0.4846 0.036 Uiso 1 1 calc R U
C21 C 0.5469(3) 0.7930(3) 0.49532(10) 0.0336(6) Uani 1 1 d . .
H21A H 0.5756 0.8250 0.5334 0.040 Uiso 1 1 calc R U
C22 C 0.4012(3) 0.8626(3) 0.46914(10) 0.0320(5) Uani 1 1 d . .
H22A H 0.3283 0.9405 0.4904 0.038 Uiso 1 1 calc R U
C23 C 0.3588(3) 0.8209(2) 0.41215(10) 0.0270(5) Uani 1 1 d . .
C24 C 0.7283(3) 0.4985(2) 0.37866(11) 0.0300(5) Uani 1 1 d . .
H24A H 0.6609 0.4569 0.3515 0.036 Uiso 1 1 calc R U
C25 C 0.8025(4) 0.3804(3) 0.42732(14) 0.0569(8) Uani 1 1 d . .
H25A H 0.8859 0.4107 0.4493 0.085 Uiso 1 1 calc R U
H25B H 0.8537 0.2907 0.4058 0.085 Uiso 1 1 calc R U
H25C H 0.7155 0.3640 0.4580 0.085 Uiso 1 1 calc R U
C26 C 0.8632(3) 0.5407(3) 0.33588(13) 0.0491(7) Uani 1 1 d . .
H26A H 0.8134 0.6098 0.3027 0.074 Uiso 1 1 calc R U
H26B H 0.9339 0.4543 0.3166 0.074 Uiso 1 1 calc R U
H26C H 0.9293 0.5852 0.3608 0.074 Uiso 1 1 calc R U
C27 C 0.1943(3) 0.8989(3) 0.38640(11) 0.0368(6) Uani 1 1 d . .
H27A H 0.1907 0.8637 0.3433 0.044 Uiso 1 1 calc R U
C28 C 0.1715(3) 1.0622(3) 0.38054(13) 0.0521(8) Uani 1 1 d . .
H28A H 0.1553 1.1016 0.4228 0.078 Uiso 1 1 calc R U
H28B H 0.0750 1.1059 0.3565 0.078 Uiso 1 1 calc R U
H28C H 0.2695 1.0842 0.3586 0.078 Uiso 1 1 calc R U
C29 C 0.0520(3) 0.8626(3) 0.42807(13) 0.0480(7) Uani 1 1 d . .
H29A H 0.0590 0.7590 0.4269 0.072 Uiso 1 1 calc R U
H29B H -0.0531 0.9177 0.4122 0.072 Uiso 1 1 calc R U
H29C H 0.0591 0.8879 0.4716 0.072 Uiso 1 1 calc R U
C30 C 0.8307(3) 0.9265(3) 0.28346(13) 0.0456(7) Uani 1 1 d . .
H30A H 0.9062 0.8286 0.2772 0.055 Uiso 1 1 calc R U
C31 C 0.6972(4) 0.9616(3) 0.32872(12) 0.0509(8) Uani 1 1 d . .
H31A H 0.6608 0.8937 0.3608 0.061 Uiso 1 1 calc R U
C32 C 0.6281(3) 1.1119(3) 0.32160(12) 0.0503(7) Uani 1 1 d . .
H32A H 0.5356 1.1655 0.3457 0.060 Uiso 1 1 calc R U
C33 C 0.7184(3) 1.1687(3) 0.27318(13) 0.0447(7) Uani 1 1 d . .
H33A H 0.6992 1.2727 0.2588 0.054 Uiso 1 1 calc R U
C34 C 0.8413(3) 1.0557(3) 0.24988(12) 0.0421(6) Uani 1 1 d . .
H34A H 0.9255 1.0643 0.2151 0.051 Uiso 1 1 calc R U
C35 C 0.6536(3) 0.9833(3) 0.15776(11) 0.0336(6) Uani 1 1 d . .
O35 O 0.6879(2) 0.9703(2) 0.10430(8) 0.0520(5) Uani 1 1 d . .
C36 C 0.4026(3) 1.0832(3) 0.23106(11) 0.0351(6) Uani 1 1 d . .
O36 O 0.2626(2) 1.1373(2) 0.22678(9) 0.0515(5) Uani 1 1 d . .

loop_
_atom_site_aniso_label
_atom_site_aniso_U_11
_atom_site_aniso_U_22
_atom_site_aniso_U_33
_atom_site_aniso_U_23
_atom_site_aniso_U_13
_atom_site_aniso_U_12
Fe1 0.03501(19) 0.02349(18) 0.02477(18) 0.00075(13) -0.00591(14) -0.01174(15)
Mg1 0.0265(4) 0.0204(4) 0.0169(3) -0.0008(3) -0.0019(3) -0.0070(3)
N1 0.0190(8) 0.0216(9) 0.0152(8) -0.0012(7) -0.0016(7) -0.0049(7)
C1 0.0183(10) 0.0188(10) 0.0221(11) -0.0004(8) -0.0037(8) -0.0015(9)
C2 0.0214(10) 0.0207(11) 0.0230(11) -0.0001(8) -0.0017(9) -0.0070(9)
C3 0.0180(10) 0.0208(11) 0.0202(10) 0.0013(8) 0.0009(8) -0.0019(9)
N3 0.0220(9) 0.0205(9) 0.0151(8) -0.0014(7) -0.0009(7) -0.0031(7)
C4 0.0356(12) 0.0281(12) 0.0235(11) -0.0043(9) -0.0017(10) -0.0128(10)
C5 0.0333(12) 0.0314(13) 0.0229(11) 0.0023(9) 0.0023(10) -0.0102(11)
C6 0.0279(11) 0.0219(11) 0.0150(10) -0.0039(8) -0.0002(8) -0.0106(9)
C7 0.0314(12) 0.0253(12) 0.0215(11) -0.0009(9) -0.0027(9) -0.0111(10)
C8 0.0425(13) 0.0348(13) 0.0185(11) 0.0019(9) -0.0038(10) -0.0157(11)
C9 0.0437(14) 0.0382(14) 0.0169(11) -0.0010(10) 0.0050(10) -0.0182(12)
C10 0.0291(12) 0.0367(13) 0.0244(12) -0.0061(10) 0.0072(10) -0.0102(11)
C11 0.0274(11) 0.0262(12) 0.0225(11) -0.0038(9) -0.0007(9) -0.0080(10)
C12 0.0275(12) 0.0376(14) 0.0248(12) 0.0066(10) -0.0061(9) -0.0073(11)
C13 0.0458(16) 0.0435(17) 0.078(2) -0.0157(15) -0.0123(15) -0.0002(14)
C14 0.0408(14) 0.0535(17) 0.0426(15) 0.0056(13) -0.0156(12) -0.0168(13)
C15 0.0237(11) 0.0446(15) 0.0236(11) 0.0018(10) 0.0038(9) -0.0034(11)
C16 0.0425(15) 0.0422(16) 0.0542(17) 0.0055(14) -0.0001(13) 0.0014(13)
C17 0.0333(13) 0.0600(19) 0.0431(15) 0.0000(13) -0.0100(12) -0.0085(13)
C18 0.0242(10) 0.0245(11) 0.0156(10) 0.0004(8) 0.0004(8) -0.0074(9)
C19 0.0262(11) 0.0242(11) 0.0215(11) 0.0026(9) -0.0001(9) -0.0060(9)
C20 0.0294(12) 0.0329(13) 0.0260(12) 0.0038(10) -0.0097(10) -0.0057(10)
C21 0.0455(14) 0.0377(14) 0.0202(11) -0.0038(10) -0.0071(10) -0.0135(12)
C22 0.0394(13) 0.0303(13) 0.0233(12) -0.0077(10) -0.0004(10) -0.0021(11)
C23 0.0299(12) 0.0296(12) 0.0183(10) -0.0021(9) -0.0020(9) -0.0015(10)
C24 0.0262(11) 0.0285(12) 0.0323(13) -0.0026(10) -0.0046(10) 0.0002(10)
C25 0.0594(18) 0.0408(17) 0.0532(18) 0.0066(14) -0.0039(15) 0.0180(14)
C26 0.0370(14) 0.0545(18) 0.0507(17) -0.0095(14) 0.0104(13) -0.0041(13)
C27 0.0338(13) 0.0463(15) 0.0214(12) -0.0109(11) -0.0042(10) 0.0097(12)
C28 0.0465(16) 0.0469(17) 0.0459(16) 0.0041(13) -0.0001(13) 0.0175(14)
C29 0.0310(13) 0.0586(19) 0.0501(17) -0.0149(14) -0.0078(12) 0.0012(13)
C30 0.0474(16) 0.0375(15) 0.0540(17) -0.0040(13) -0.0262(14) -0.0075(13)
C31 0.0652(19) 0.070(2) 0.0329(14) 0.0179(14) -0.0231(14) -0.0444(17)
C32 0.0486(16) 0.071(2) 0.0345(15) -0.0247(14) -0.0051(13) -0.0159(16)
C33 0.0636(18) 0.0334(14) 0.0465(16) -0.0033(12) -0.0189(14) -0.0248(14)
C34 0.0413(14) 0.0559(18) 0.0382(14) -0.0020(13) -0.0095(12) -0.0266(14)
C35 0.0424(14) 0.0295(13) 0.0341(14) 0.0054(11) -0.0092(11) -0.0181(11)
O35 0.0771(14) 0.0600(13) 0.0261(10) 0.0007(9) -0.0013(9) -0.0313(11)
C36 0.0471(15) 0.0275(13) 0.0328(13) 0.0000(10) -0.0070(12) -0.0121(12)
O36 0.0414(11) 0.0503(12) 0.0593(13) 0.0001(10) -0.0117(9) -0.0027(10)

loop_
_atom_type_symbol
_atom_type_description
_atom_type_scat_dispersion_real
_atom_type_scat_dispersion_imag
_atom_type_scat_source
C C 0.0033 0.0016 'International Tables Vol C Tables 4.2.6.8 and 6.1.1.4'
H H 0.0000 0.0000 'International Tables Vol C Tables 4.2.6.8 and 6.1.1.4'
Fe Fe 0.3463 0.8444 'International Tables Vol C Tables 4.2.6.8 and 6.1.1.4'
Mg Mg 0.0486 0.0363 'International Tables Vol C Tables 4.2.6.8 and 6.1.1.4'
N N 0.0061 0.0033 'International Tables Vol C Tables 4.2.6.8 and 6.1.1.4'
O O 0.0106 0.0060 'International Tables Vol C Tables 4.2.6.8 and 6.1.1.4'

loop_
_geom_angle_atom_site_label_1
_geom_angle_atom_site_label_2
_geom_angle_atom_site_label_3
_geom_angle
C36 Fe1 C35 94.24(11)
C36 Fe1 C32 97.38(12)
C35 Fe1 C32 154.78(11)
C36 Fe1 C31 118.32(12)
C35 Fe1 C31 145.09(13)
C32 Fe1 C31 39.51(12)
C36 Fe1 C34 148.10(11)
C35 Fe1 C34 93.99(11)
C32 Fe1 C34 64.89(11)
C31 Fe1 C34 65.51(10)
C36 Fe1 C33 111.36(12)
C35 Fe1 C33 115.70(11)
C32 Fe1 C33 39.08(11)
C31 Fe1 C33 65.94(10)
C34 Fe1 C33 38.36(10)
C36 Fe1 C30 157.45(11)
C35 Fe1 C30 107.30(12)
C32 Fe1 C30 65.66(11)
C31 Fe1 C30 39.20(11)
C34 Fe1 C30 39.18(10)
C33 Fe1 C30 65.50(11)
C36 Fe1 Mg1 78.29(8)
C35 Fe1 Mg1 85.70(8)
C32 Fe1 Mg1 118.54(9)
C31 Fe1 Mg1 88.81(8)
C34 Fe1 Mg1 133.08(8)
C33 Fe1 Mg1 154.70(7)
C30 Fe1 Mg1 96.36(8)
N1 Mg1 N3 93.22(7)
N1 Mg1 Fe1 134.98(5)
N3 Mg1 Fe1 131.77(6)
N1 Mg1 C36 123.98(7)
N3 Mg1 C36 122.87(7)
Fe1 Mg1 C36 37.95(5)
C1 N1 C6 117.58(17)
C1 N1 Mg1 124.45(13)
C6 N1 Mg1 117.55(12)
N1 C1 C2 123.80(19)
N1 C1 C4 119.98(17)
C2 C1 C4 116.19(17)
C3 C2 C1 129.50(19)
N3 C3 C2 124.52(17)
N3 C3 C5 119.15(19)
C2 C3 C5 116.30(18)
C3 N3 C18 118.50(16)
C3 N3 Mg1 123.57(14)
C18 N3 Mg1 117.83(13)
C11 C6 C7 121.24(18)
C11 C6 N1 118.43(17)
C7 C6 N1 120.26(18)
C8 C7 C6 118.1(2)
C8 C7 C12 119.18(19)
C6 C7 C12 122.68(18)
C9 C8 C7 121.0(2)
C10 C9 C8 120.2(2)
C9 C10 C11 121.2(2)
C10 C11 C6 118.28(19)
C10 C11 C15 118.89(19)
C6 C11 C15 122.82(18)
C7 C12 C14 112.3(2)
C7 C12 C13 110.9(2)
C14 C12 C13 108.9(2)
C16 C15 C11 112.3(2)
C16 C15 C17 110.7(2)
C11 C15 C17 110.38(19)
C23 C18 C19 120.56(19)
C23 C18 N3 120.12(18)
C19 C18 N3 119.18(18)
C20 C19 C18 118.5(2)
C20 C19 C24 120.35(19)
C18 C19 C24 121.13(19)
C21 C20 C19 121.3(2)
C22 C21 C20 119.7(2)
C21 C22 C23 121.3(2)
C22 C23 C18 118.5(2)
C22 C23 C27 119.0(2)
C18 C23 C27 122.4(2)
C26 C24 C19 111.61(19)
C26 C24 C25 110.6(2)
C19 C24 C25 112.2(2)
C23 C27 C28 112.4(2)
C23 C27 C29 110.48(19)
C28 C27 C29 109.9(2)
C31 C30 C34 107.3(3)
C31 C30 Fe1 70.11(15)
C34 C30 Fe1 70.25(14)
C30 C31 C32 107.0(2)
C30 C31 Fe1 70.69(15)
C32 C31 Fe1 69.57(14)
C33 C32 C31 108.8(2)
C33 C32 Fe1 71.38(15)
C31 C32 Fe1 70.92(16)
C34 C33 C32 107.5(2)
C34 C33 Fe1 70.71(15)
C32 C33 Fe1 69.54(15)
C33 C34 C30 109.3(2)
C33 C34 Fe1 70.93(15)
C30 C34 Fe1 70.56(14)
O35 C35 Fe1 174.9(2)
O36 C36 Fe1 176.0(2)
O36 C36 Mg1 120.15(18)
Fe1 C36 Mg1 63.76(8)

loop_
_geom_bond_atom_site_label_1
_geom_bond_atom_site_label_2
_geom_bond_distance
Fe1 C36 1.727(3)
Fe1 C35 1.744(3)
Fe1 C32 2.080(3)
Fe1 C31 2.098(2)
Fe1 C34 2.101(2)
Fe1 C33 2.104(2)
Fe1 C30 2.105(3)
Fe1 Mg1 2.5190(7)
Mg1 N1 2.0331(18)
Mg1 N3 2.0407(16)
Mg1 C36 2.750(2)
N1 C1 1.328(3)
N1 C6 1.450(2)
C1 C2 1.411(3)
C1 C4 1.507(3)
C2 C3 1.397(3)
C3 N3 1.333(3)
C3 C5 1.518(3)
N3 C18 1.440(3)
C6 C11 1.399(3)
C6 C7 1.405(3)
C7 C8 1.394(3)
C7 C12 1.521(3)
C8 C9 1.382(3)
C9 C10 1.372(3)
C10 C11 1.395(3)
C11 C15 1.525(3)
C12 C14 1.527(3)
C12 C13 1.528(4)
C15 C16 1.524(4)
C15 C17 1.528(3)
C18 C23 1.403(3)
C18 C19 1.412(3)
C19 C20 1.386(3)
C19 C24 1.524(3)
C20 C21 1.384(3)
C21 C22 1.379(3)
C22 C23 1.394(3)
C23 C27 1.521(3)
C24 C26 1.522(3)
C24 C25 1.530(3)
C27 C28 1.525(4)
C27 C29 1.535(3)
C30 C31 1.410(4)
C30 C34 1.410(4)
C31 C32 1.412(4)
C32 C33 1.400(4)
C33 C34 1.381(4)
C35 O35 1.157(3)
C36 O36 1.169(3)
